data_7717721
loop_
_publ_author_name
'Misawa-Suzuki, Tomoyo'
'Kataoka, Yusuke'
'Mafune, Sota'
'Niwa, Teresa'
'Nagao, Hirotaka'

_publ_section_title
;
 Ru(IV)--Ru(IV), Ru(III)--Ru(IV), and Ru(III)--Ru(III) complexes having a
 sulfato bridging ligand on the doubly oxido-/hydroxio-bridged core, and
 their crystallographic and electronic structures
;
_journal_name_full 'Dalton Transactions'
_journal_paper_doi 10.1039/D4DT02833C
_journal_year 2025
_chemical_formula_moiety 'C28 H34 N6 O6 Ru2 S, Cl O4, 3.5(O)'
_chemical_formula_sum 'C28 H34 Cl N6 O13.5 Ru2 S'
_chemical_formula_weight 940.26
_space_group_crystal_system monoclinic
_space_group_IT_number 14
_space_group_name_Hall '-P 2yn'
_space_group_name_H-M_alt 'P 1 21/n 1'
_atom_sites_solution_hydrogens geom
_audit_creation_date 2024-12-18
_audit_creation_method
;
Olex2 1.5
(compiled 2024.02.16 svn.r378c4104 for OlexSys, GUI svn.r6928)
;
_audit_update_record
;
2024-12-19 deposited with the CCDC.	2024-12-27 downloaded from the CCDC.
;
_cell_angle_alpha 90
_cell_angle_beta 98.1500(10)
_cell_angle_gamma 90
_cell_formula_units_Z 8
_cell_length_a 19.7382(2)
_cell_length_b 19.1628(2)
_cell_length_c 20.5985(2)
_cell_measurement_reflns_used 38522
_cell_measurement_temperature 293(2)
_cell_measurement_theta_max 77.0340
_cell_measurement_theta_min 2.8940
_cell_volume 7712.47(14)
_computing_cell_refinement 'CrysAlisPro 1.171.42.61a (Rigaku OD, 2022)'
_computing_data_collection 'CrysAlisPro 1.171.42.61a (Rigaku OD, 2022)'
_computing_data_reduction 'CrysAlisPro 1.171.42.61a (Rigaku OD, 2022)'
_computing_molecular_graphics 'Olex2 1.5 (Dolomanov et al., 2009)'
_computing_publication_material 'Olex2 1.5 (Dolomanov et al., 2009)'
_computing_structure_refinement 'SHELXL 2018/3 (Sheldrick, 2015)'
_computing_structure_solution 'SHELXT 2018/2 (Sheldrick, 2018)'
_diffrn_ambient_temperature 293(2)
_diffrn_detector_area_resol_mean 10.0000
_diffrn_detector_type HyPix
_diffrn_measured_fraction_theta_full 0.996
_diffrn_measured_fraction_theta_max 0.946
_diffrn_measurement_details
;
List of Runs (angles in degrees, time in seconds):

  # Type    Start    End  Width  t~exp~   \w     \q     \k     \f   Frames
#--------------------------------------------------------------------------
  1  \w     50.00  99.00   0.50    2.10    --  108.69 -75.00 -91.00   98
  2  \w     36.00  65.00   0.50    2.10    --  108.69 -57.00 -90.00   58
  3  \w     36.00  69.00   0.50    2.10    --  108.69 -57.00 -60.00   66
  4  \w     38.00  68.00   0.50    2.10    --  108.69 -57.00   0.00   60
  5  \w     39.00  64.00   0.50    2.10    --  108.69 -57.00  30.00   50
  6  \w     36.00  69.00   0.50    2.10    --  108.69 -57.00  90.00   66
  7  \w     44.00  69.00   0.50    2.10    --  108.69 -57.00  60.00   50
  8  \w     47.00  85.00   0.50    2.10    --  108.69 -99.00-120.00   76
  9  \w     39.00  79.00   0.50    2.10    --  108.69 -99.00  90.00   80
 10  \w    -24.00  26.00   0.50    0.60    --  -49.12  19.00-180.00  100
 11  \w    -66.00  24.00   0.50    0.60    --  -49.12  75.00  35.00  180
 12  \w    -39.00   3.00   0.50    0.60    --  -49.12  37.00 150.00   84
 13  \w    103.00 178.00   0.50    2.10    --  108.69  75.00  35.00  150
 14  \w     94.00 168.00   0.50    2.10    --  108.69  57.00 150.00  148
 15  \w      2.00  28.00   0.50    0.60    --   49.12 -75.00 -91.00   52
 16  \w    -50.00 -23.00   0.50    2.10    --  -91.75  57.00-120.00   54
 17  \w    -62.00 -37.00   0.50    2.10    --  -91.75  57.00-150.00   50
 18  \w    -90.00 -31.00   0.50    2.10    --  -91.75  75.00  35.00  118
 19  \w   -162.00-100.00   0.50    2.10    --  -91.75 -19.00 120.00  124
 20  \w   -162.00 -84.00   0.50    2.10    --  -91.75 -37.00 -30.00  156
 21  \w    -93.00 -36.00   0.50    0.60    --  -49.12 -57.00-150.00  114
 22  \w   -142.00-116.00   0.50    2.10    --  -91.75 -75.00 -91.00   52
 23  \w   -117.00 -91.00   0.50    2.10    --  -91.75 -99.00-180.00   52
 24  \w   -158.00-133.00   0.50    2.10    --  -91.75 -99.00-180.00   50
;
_diffrn_measurement_device 'four-circle diffractometer'
_diffrn_measurement_device_type 'XtaLAB Synergy, Dualflex, HyPix'
_diffrn_measurement_method '\w scans'
_diffrn_radiation_type CuK\a
_diffrn_radiation_wavelength 1.54184
_diffrn_reflns_av_R_equivalents 0.0385
_diffrn_reflns_av_unetI/netI 0.0334
_diffrn_reflns_Laue_measured_fraction_full 0.996
_diffrn_reflns_Laue_measured_fraction_max 0.946
_diffrn_reflns_limit_h_max 24
_diffrn_reflns_limit_h_min -24
_diffrn_reflns_limit_k_max 23
_diffrn_reflns_limit_k_min -22
_diffrn_reflns_limit_l_max 26
_diffrn_reflns_limit_l_min -21
_diffrn_reflns_number 57132
_diffrn_reflns_point_group_measured_fraction_full 0.996
_diffrn_reflns_point_group_measured_fraction_max 0.946
_diffrn_reflns_theta_full 67.684
_diffrn_reflns_theta_max 77.303
_diffrn_reflns_theta_min 2.902
_exptl_absorpt_coefficient_mu 8.080
_exptl_absorpt_correction_T_max 1.00000
_exptl_absorpt_correction_T_min 0.60008
_exptl_absorpt_correction_type multi-scan
_exptl_absorpt_process_details
;
CrysAlisPro 1.171.42.61a (Rigaku Oxford Diffraction, 2022)
Empirical absorption correction using spherical harmonics,
implemented in SCALE3 ABSPACK scaling algorithm.
;
_exptl_crystal_colour 'clear light orange'
_exptl_crystal_density_diffrn 1.620
_exptl_crystal_description plate
_exptl_crystal_F_000 3784
_exptl_crystal_size_max 0.1
_exptl_crystal_size_mid 0.067
_exptl_crystal_size_min 0.03
_refine_diff_density_max 1.513
_refine_diff_density_min -1.287
_refine_diff_density_rms 0.111
_refine_ls_extinction_method none
_refine_ls_goodness_of_fit_ref 1.035
_refine_ls_hydrogen_treatment mixed
_refine_ls_matrix_type full
_refine_ls_number_parameters 1013
_refine_ls_number_reflns 15476
_refine_ls_number_restraints 699
_refine_ls_restrained_S_all 1.021
_refine_ls_R_factor_all 0.0466
_refine_ls_R_factor_gt 0.0409
_refine_ls_shift/su_max 0.002
_refine_ls_shift/su_mean 0.000
_refine_ls_structure_factor_coef Fsqd
_refine_ls_weighting_details 'w=1/[\s^2^(Fo^2^)+(0.0754P)^2^+7.4742P] where P=(Fo^2^+2Fc^2^)/3'
_refine_ls_weighting_scheme calc
_refine_ls_wR_factor_gt 0.1195
_refine_ls_wR_factor_ref 0.1244
_reflns_Friedel_coverage 0.000
_reflns_number_gt 13423
_reflns_number_total 15476
_reflns_threshold_expression 'I > 2\s(I)'
_cod_data_source_file d4dt02833c2.cif
_cod_data_source_block exp_652_auto
_cod_original_formula_sum 'C28 H34 Cl N6 O13.50 Ru2 S'
_cod_database_code 7717721
_shelx_shelxl_version_number 2018/3
_shelx_space_group_comment
;
The symmetry employed for this shelxl refinement is uniquely defined
by the following loop, which should always be used as a source of
symmetry information in preference to the above space-group names.
They are only intended as comments.
;
_shelx_estimated_absorpt_t_max 0.794
_shelx_estimated_absorpt_t_min 0.499
_olex2_refinement_description
;
1. Fixed Uiso
 At 1.2 times of:
  All H(H) groups, All C(H) groups, All C(H,H) groups
 At 1.5 times of:
  All H(H,H) groups, All C(H,H,H) groups
2. Restrained distances
 Cl1-O13 = Cl1-O15 = Cl1-O19 = Cl1-O17
 1.43 with sigma of 0.02
 Cl1-O14 = Cl1-O20 = Cl1-O18 = Cl1-O16
 1.43 with sigma of 0.02
 O21-Cl2
 1.41 with sigma of 0.02
 O22-Cl2
 1.41 with sigma of 0.02
 Cl2-O27
 1.41 with sigma of 0.02
 Cl2-O23
 1.41 with sigma of 0.02
 Cl2-O24
 1.41 with sigma of 0.02
 Cl2-O25
 1.41 with sigma of 0.02
 Cl2-O28
 1.41 with sigma of 0.02
 Cl2-O26
 1.41 with sigma of 0.02
 Cl1-O17
 1.41 with sigma of 0.02
 Cl1-O15
 1.41 with sigma of 0.02
 Cl1-O16
 1.41 with sigma of 0.02
 Cl1-O19
 1.41 with sigma of 0.02
 O20-Cl1
 1.41 with sigma of 0.02
 Cl1-O18
 1.41 with sigma of 0.02
 O13-O15 = O13-O19 = O13-O17 = O15-O19 = O15-O17 = O19-O17
 2.37 with sigma of 0.04
 O14-O20 = O14-O18 = O14-O16 = O20-O18 = O20-O16 = O18-O16
 2.37 with sigma of 0.04
3. Uiso/Uaniso restraints and constraints
All non-hydrogen atoms have similar U: within 1.7A with sigma of 0.04 and sigma
for terminal atoms of 0.08 within 1.7A
Uanis(O15) \\sim Ueq: with sigma of 0.1 and sigma for terminal atoms of 0.2
Uanis(Cl2) \\sim Ueq: with sigma of 0.1 and sigma for terminal atoms of 0.2
Uanis(O23) \\sim Ueq: with sigma of 0.1 and sigma for terminal atoms of 0.2
Uanis(O13) = Uanis(O14)
Uanis(O20) = Uanis(O19)
Uanis(O21) = Uanis(O22)
Uanis(O25) = Uanis(O26)
Uanis(O28) = Uanis(O27)
4. Rigid body (RIGU) restrains
 O34, O33
 with sigma for 1-2 distances of 0.004 and sigma for 1-3 distances of 0.004
 O13, O15, O19, O17
 with sigma for 1-2 distances of 0.02 and sigma for 1-3 distances of 0.01
 O14, O20, O18, O16
 with sigma for 1-2 distances of 0.02 and sigma for 1-3 distances of 0.01
 O15, O16, Cl1
 with sigma for 1-2 distances of 0.004 and sigma for 1-3 distances of 0.004
 O15, O16
 with sigma for 1-2 distances of 0.004 and sigma for 1-3 distances of 0.004
 Cl2
 with sigma for 1-2 distances of 0.004 and sigma for 1-3 distances of 0.004
 O23, O27
 with sigma for 1-2 distances of 0.004 and sigma for 1-3 distances of 0.004
 O23, O25
 with sigma for 1-2 distances of 0.004 and sigma for 1-3 distances of 0.004
 O27, O23, Cl2
 with sigma for 1-2 distances of 0.004 and sigma for 1-3 distances of 0.004
 O21, O22
 with sigma for 1-2 distances of 0.004 and sigma for 1-3 distances of 0.004
5. Others
 Sof(O14)=Sof(O20)=Sof(O18)=Sof(O16)=1-FVAR(1)
 Sof(O13)=Sof(O15)=Sof(O19)=Sof(O17)=FVAR(1)
 Fixed Sof: O36(0.5) O37(0.5) O32(0.5) O31(0.5) O29(0.5) O21(0.5) O27(0.5)
 O25(0.5) O23(0.5) O24(0.5) O26(0.5) O22(0.5) O28(0.5) O38(0.5)
6.a Secondary CH2 refined with riding coordinates:
 C46(H46A,H46B), C4(H4A,H4B), C45(H45A,H45B), C18(H18A,H18B), C32(H32A,H32B),
 C17(H17A,H17B), C15(H15A,H15B), C31(H31A,H31B), C3(H3A,H3B), C43(H43A,H43B),
 C1(H1A,H1B), C29(H29A,H29B)
6.b Aromatic/amide H refined with riding coordinates:
 C42(H42), C28(H28), C56(H56), C14(H14), C37(H37), C13(H13), C48(H48), C9(H9),
 C53(H53), C39(H39), C41(H41), C27(H27), C23(H23), C51(H51), C55(H55), C50(H50),
  C54(H54), C8(H8), C49(H49), C36(H36), C12(H12), C11(H11), C34(H34), C35(H35),
 C6(H6), C21(H21), C40(H40), C7(H7), C26(H26), C22(H22), C25(H25), C20(H20)
6.c Idealised Me refined with riding coordinates:
 C16(H16A,H16B,H16C), C2(H2A,H2B,H2C)
6.d Idealised Me refined as rotating group:
 C44(H44A,H44B,H44C), C30(H30A,H30B,H30C)
;
_olex2_submission_special_instructions 'No special instructions were received'
_oxdiff_exptl_absorpt_empirical_details
;
Empirical correction (ABSPACK) includes:
- Absorption correction using spherical harmonics
- Frame scaling
;

loop_
_space_group_symop_operation_xyz
'x, y, z'
'-x+1/2, y+1/2, -z+1/2'
'-x, -y, -z'
'x-1/2, -y-1/2, z-1/2'

loop_
_atom_site_label
_atom_site_type_symbol
_atom_site_fract_x
_atom_site_fract_y
_atom_site_fract_z
_atom_site_U_iso_or_equiv
_atom_site_adp_type
_atom_site_occupancy
_atom_site_site_symmetry_order
_atom_site_calc_flag
_atom_site_refinement_flags_posn
_atom_site_refinement_flags_adp
_atom_site_refinement_flags_occupancy
_atom_site_disorder_assembly
_atom_site_disorder_group
Ru1 Ru 0.21159(2) 0.78974(2) 0.12946(2) 0.03609(8) Uani 1 1 d . . . . .
Ru2 Ru 0.27060(2) 0.67593(2) 0.14386(2) 0.03611(8) Uani 1 1 d . . . . .
Ru4 Ru 0.16641(2) 0.52562(2) 0.69749(2) 0.04057(8) Uani 1 1 d . . . . .
Ru3 Ru 0.16748(2) 0.42560(2) 0.77226(2) 0.04292(9) Uani 1 1 d . . . . .
S2 S 0.31702(5) 0.47102(5) 0.74704(5) 0.0457(2) Uani 1 1 d . U . . .
S1 S 0.23365(6) 0.73846(5) 0.27677(5) 0.0480(2) Uani 1 1 d . U . . .
Cl1 Cl -0.00695(8) 0.70499(10) 0.45552(7) 0.0864(4) Uani 1 1 d D U . . .
Cl2 Cl 0.52929(10) 0.87561(11) 0.43460(11) 0.1038(6) Uani 1 1 d D U . . .
O1 O 0.30779(13) 0.77004(13) 0.15323(13) 0.0395(5) Uani 1 1 d . . . . .
O2 O 0.17494(13) 0.69629(13) 0.11494(14) 0.0447(6) Uani 1 1 d . . . . .
O7 O 0.17422(15) 0.52442(14) 0.79183(14) 0.0489(6) Uani 1 1 d . . . . .
O8 O 0.15602(15) 0.42708(14) 0.67753(15) 0.0478(6) Uani 1 1 d . . . . .
O4 O 0.25292(17) 0.67513(14) 0.24151(14) 0.0513(7) Uani 1 1 d . U . . .
O10 O 0.27215(15) 0.51533(16) 0.69878(17) 0.0576(8) Uani 1 1 d . U . . .
O3 O 0.19550(17) 0.78638(15) 0.22773(15) 0.0536(7) Uani 1 1 d . U . . .
N12 N 0.06445(16) 0.55040(17) 0.68750(17) 0.0434(7) Uani 1 1 d . U . . .
N6 N 0.29164(19) 0.65731(16) 0.05114(16) 0.0463(7) Uani 1 1 d . U . . .
O9 O 0.27343(16) 0.41972(17) 0.77603(19) 0.0660(9) Uani 1 1 d . U . . .
O12 O 0.3627(2) 0.43228(19) 0.71245(19) 0.0707(9) Uani 1 1 d . U . . .
N11 N 0.17253(17) 0.63542(17) 0.69740(17) 0.0461(7) Uani 1 1 d . U . . .
N3 N 0.22195(18) 0.80295(16) 0.03286(16) 0.0432(7) Uani 1 1 d . U . . .
N9 N 0.06494(18) 0.41594(17) 0.77448(17) 0.0450(7) Uani 1 1 d . U . . .
N7 N 0.1717(2) 0.40521(19) 0.87521(19) 0.0557(9) Uani 1 1 d . U . . .
N5 N 0.2500(2) 0.56890(17) 0.14371(18) 0.0491(8) Uani 1 1 d . U . . .
N2 N 0.22746(18) 0.89610(16) 0.14859(16) 0.0441(7) Uani 1 1 d . U . . .
N1 N 0.11236(18) 0.8317(2) 0.0917(2) 0.0551(9) Uani 1 1 d . U . . .
N10 N 0.15157(19) 0.54628(17) 0.59374(17) 0.0473(7) Uani 1 1 d . U . . .
N4 N 0.37296(18) 0.63596(19) 0.16857(19) 0.0520(8) Uani 1 1 d . U . . .
O5 O 0.1891(3) 0.7178(2) 0.3227(2) 0.0861(13) Uani 1 1 d . U . . .
N8 N 0.16349(18) 0.31658(18) 0.77149(18) 0.0499(8) Uani 1 1 d . U . . .
O11 O 0.3526(2) 0.5145(2) 0.79755(19) 0.0812(11) Uani 1 1 d . U . . .
O6 O 0.2958(2) 0.77227(19) 0.3072(2) 0.0807(11) Uani 1 1 d . U . . .
C42 C 0.0186(2) 0.4010(2) 0.7220(2) 0.0496(9) Uani 1 1 d . U . . .
H42 H 0.031614 0.403951 0.680370 0.060 Uiso 1 1 calc R U . . .
C47 C 0.1649(2) 0.6659(2) 0.6383(2) 0.0485(9) Uani 1 1 d . U . . .
C28 C 0.2436(3) 0.6484(2) -0.0014(2) 0.0558(11) Uani 1 1 d . U . . .
H28 H 0.198032 0.658424 0.001687 0.067 Uiso 1 1 calc R U . . .
C52 C 0.0366(2) 0.5632(2) 0.6242(2) 0.0506(9) Uani 1 1 d . U . . .
C56 C 0.0328(2) 0.5729(2) 0.7364(2) 0.0532(10) Uani 1 1 d . U . . .
H56 H 0.052182 0.564201 0.779509 0.064 Uiso 1 1 calc R U . . .
C14 C 0.2820(2) 0.8089(2) 0.0098(2) 0.0492(9) Uani 1 1 d . U . . .
H14 H 0.322540 0.803830 0.038544 0.059 Uiso 1 1 calc R U . . .
C37 C 0.1499(3) 0.2777(2) 0.7175(3) 0.0618(12) Uani 1 1 d . U . . .
H37 H 0.145023 0.299599 0.676866 0.074 Uiso 1 1 calc R U . . .
C38 C 0.0468(3) 0.4101(3) 0.8354(2) 0.0563(11) Uani 1 1 d . U . . .
C10 C 0.1630(2) 0.8115(2) -0.0081(2) 0.0548(10) Uani 1 1 d . U . . .
C13 C 0.2850(3) 0.8224(3) -0.0554(2) 0.0630(12) Uani 1 1 d . U . . .
H13 H 0.327016 0.824825 -0.070836 0.076 Uiso 1 1 calc R U . . .
C46 C 0.0767(2) 0.5359(3) 0.5736(2) 0.0551(10) Uani 1 1 d . U . . .
H46A H 0.062530 0.559726 0.532338 0.066 Uiso 1 1 calc R U . . .
H46B H 0.067268 0.486534 0.566890 0.066 Uiso 1 1 calc R U . . .
C24 C 0.3572(3) 0.6406(2) 0.0477(2) 0.0585(11) Uani 1 1 d . U . . .
C4 C 0.0996(2) 0.8028(3) 0.0232(3) 0.0638(12) Uani 1 1 d . U . . .
H4A H 0.087729 0.753748 0.024503 0.077 Uiso 1 1 calc R U . . .
H4B H 0.061770 0.827339 -0.002148 0.077 Uiso 1 1 calc R U . . .
C5 C 0.1772(3) 0.9403(2) 0.1267(2) 0.0549(10) Uani 1 1 d . U . . .
C48 C 0.1522(2) 0.7365(2) 0.6305(3) 0.0602(11) Uani 1 1 d . U . . .
H48 H 0.146287 0.756395 0.588919 0.072 Uiso 1 1 calc R U . . .
C9 C 0.2842(3) 0.9201(2) 0.1850(2) 0.0557(10) Uani 1 1 d . U . . .
H9 H 0.317693 0.888716 0.202779 0.067 Uiso 1 1 calc R U . . .
C45 C 0.1730(3) 0.6192(2) 0.5819(2) 0.0563(10) Uani 1 1 d . U . . .
H45A H 0.145624 0.637003 0.542529 0.068 Uiso 1 1 calc R U . . .
H45B H 0.220514 0.619265 0.574673 0.068 Uiso 1 1 calc R U . . .
C18 C 0.4056(3) 0.6524(3) 0.1094(3) 0.0677(13) Uani 1 1 d . U . . .
H18A H 0.445694 0.623147 0.109060 0.081 Uiso 1 1 calc R U . . .
H18B H 0.420468 0.700661 0.111286 0.081 Uiso 1 1 calc R U . . .
C19 C 0.3034(3) 0.5267(2) 0.1623(3) 0.0617(12) Uani 1 1 d . U . . .
C53 C -0.0241(3) 0.5990(3) 0.6105(3) 0.0715(14) Uani 1 1 d . U . . .
H53 H -0.043251 0.606826 0.567260 0.086 Uiso 1 1 calc R U . . .
C39 C -0.0188(3) 0.3897(3) 0.8427(3) 0.0751(15) Uani 1 1 d . U . . .
H39 H -0.030898 0.385790 0.884565 0.090 Uiso 1 1 calc R U . . .
C41 C -0.0473(3) 0.3814(3) 0.7277(3) 0.0645(12) Uani 1 1 d . U . . .
H41 H -0.078733 0.372524 0.690544 0.077 Uiso 1 1 calc R U . . .
C27 C 0.2617(4) 0.6243(3) -0.0604(3) 0.0766(17) Uani 1 1 d . U . . .
H27 H 0.228782 0.619351 -0.097200 0.092 Uiso 1 1 calc R U . . .
C23 C 0.1876(3) 0.5419(2) 0.1260(2) 0.0590(11) Uani 1 1 d . U . . .
H23 H 0.151251 0.571640 0.111678 0.071 Uiso 1 1 calc R U . . .
C51 C 0.1684(3) 0.6753(3) 0.7503(3) 0.0634(12) Uani 1 1 d . U . . .
H51 H 0.173611 0.654538 0.791514 0.076 Uiso 1 1 calc R U . . .
C55 C -0.0287(3) 0.6093(3) 0.7245(3) 0.0705(14) Uani 1 1 d . U . . .
H55 H -0.050789 0.624037 0.759061 0.085 Uiso 1 1 calc R U . . .
C50 C 0.1567(3) 0.7463(3) 0.7451(3) 0.0750(15) Uani 1 1 d . U . . .
H50 H 0.154460 0.772994 0.782458 0.090 Uiso 1 1 calc R U . . .
C32 C 0.1025(3) 0.4274(3) 0.8902(2) 0.0711(14) Uani 1 1 d . U . . .
H32A H 0.093303 0.404294 0.929911 0.085 Uiso 1 1 calc R U . . .
H32B H 0.102793 0.477300 0.897958 0.085 Uiso 1 1 calc R U . . .
C33 C 0.1685(2) 0.2843(2) 0.8300(2) 0.0529(10) Uani 1 1 d . U . . .
C54 C -0.0563(3) 0.6231(3) 0.6611(3) 0.0823(18) Uani 1 1 d . U . . .
H54 H -0.096628 0.648588 0.652236 0.099 Uiso 1 1 calc R U . . .
C8 C 0.2941(4) 0.9903(3) 0.1967(3) 0.0775(16) Uani 1 1 d . U . . .
H8 H 0.334258 1.006098 0.221346 0.093 Uiso 1 1 calc R U . . .
C49 C 0.1486(3) 0.7770(3) 0.6848(3) 0.0708(14) Uani 1 1 d . U . . .
H49 H 0.140574 0.824687 0.680510 0.085 Uiso 1 1 calc R U . . .
C36 C 0.1430(3) 0.2067(3) 0.7198(3) 0.0771(16) Uani 1 1 d . U . . .
H36 H 0.133512 0.181128 0.681192 0.093 Uiso 1 1 calc R U . . .
C12 C 0.2257(4) 0.8322(3) -0.0970(3) 0.0764(15) Uani 1 1 d . U . . .
H12 H 0.226986 0.842082 -0.140985 0.092 Uiso 1 1 calc R U . . .
C11 C 0.1641(3) 0.8273(3) -0.0738(3) 0.0767(15) Uani 1 1 d . U . . .
H11 H 0.123459 0.834557 -0.101741 0.092 Uiso 1 1 calc R U . . .
C17 C 0.3704(3) 0.5591(3) 0.1825(4) 0.0819(17) Uani 1 1 d . U . . .
H17A H 0.404057 0.535670 0.160157 0.098 Uiso 1 1 calc R U . . .
H17B H 0.383366 0.551807 0.229212 0.098 Uiso 1 1 calc R U . . .
C15 C 0.4101(3) 0.6720(3) 0.2279(3) 0.0727(14) Uani 1 1 d . U . . .
H15A H 0.386984 0.661486 0.265286 0.087 Uiso 1 1 calc R U . . .
H15B H 0.407356 0.721985 0.220787 0.087 Uiso 1 1 calc R U . . .
C34 C 0.1627(3) 0.2126(2) 0.8349(3) 0.0649(12) Uani 1 1 d . U . . .
H34 H 0.167201 0.191279 0.875800 0.078 Uiso 1 1 calc R U . . .
C31 C 0.1856(4) 0.3296(3) 0.8886(3) 0.0746(15) Uani 1 1 d . U . . .
H31A H 0.233742 0.323775 0.905467 0.090 Uiso 1 1 calc R U . . .
H31B H 0.159374 0.314251 0.922339 0.090 Uiso 1 1 calc R U . . .
C35 C 0.1503(3) 0.1737(2) 0.7793(3) 0.0751(15) Uani 1 1 d . U . . .
H35 H 0.146711 0.125419 0.781669 0.076(17) Uiso 1 1 calc R . . . .
C3 C 0.1144(3) 0.9092(3) 0.0873(3) 0.0798(17) Uani 1 1 d . U . . .
H3A H 0.074098 0.928266 0.102783 0.13(3) Uiso 1 1 calc R . . . .
H3B H 0.113008 0.922548 0.041744 0.161 Uiso 1 1 calc R U . . .
C6 C 0.1843(4) 1.0114(3) 0.1385(3) 0.0759(16) Uani 1 1 d . U . . .
H6 H 0.148558 1.041809 0.124103 0.09(2) Uiso 1 1 calc R . . . .
C21 C 0.2306(5) 0.4279(3) 0.1485(4) 0.100(2) Uani 1 1 d . U . . .
H21 H 0.224053 0.379949 0.150802 0.14(3) Uiso 1 1 calc R . . . .
C40 C -0.0659(3) 0.3751(3) 0.7896(3) 0.0722(14) Uani 1 1 d . U . . .
H40 H -0.109918 0.361222 0.794859 0.086(19) Uiso 1 1 calc R . . . .
C7 C 0.2446(4) 1.0364(3) 0.1719(3) 0.0829(18) Uani 1 1 d . U . . .
H7 H 0.251626 1.084135 0.177392 0.10(2) Uiso 1 1 calc R . . . .
C26 C 0.3280(5) 0.6081(3) -0.0635(3) 0.091(2) Uani 1 1 d . U . . .
H26 H 0.340664 0.591671 -0.102488 0.12(3) Uiso 1 1 calc R . . . .
C43 C 0.1907(3) 0.4966(3) 0.5560(3) 0.0710(15) Uani 1 1 d . U . . .
H43A H 0.176036 0.449398 0.563986 0.10(2) Uiso 1 1 calc R . . . .
H43B H 0.238873 0.499957 0.573340 0.124 Uiso 1 1 calc R U . . .
C44 C 0.1825(4) 0.5085(4) 0.4817(3) 0.0885(19) Uani 1 1 d . U . . .
H44A H 0.204262 0.471233 0.461394 0.10(2) Uiso 1 1 calc R . . . .
H44B H 0.203321 0.552095 0.472775 0.156 Uiso 1 1 calc R U . . .
H44C H 0.134691 0.509729 0.464373 0.156 Uiso 1 1 calc R U . . .
C22 C 0.1757(4) 0.4707(3) 0.1285(3) 0.0849(19) Uani 1 1 d . U . . .
H22 H 0.132014 0.452498 0.117011 0.10(2) Uiso 1 1 calc R . . . .
C25 C 0.3764(4) 0.6158(3) -0.0097(3) 0.0822(17) Uani 1 1 d . U . . .
H25 H 0.421881 0.604515 -0.011830 0.10(2) Uiso 1 1 calc R . . . .
C1 C 0.0590(3) 0.8064(4) 0.1305(4) 0.090(2) Uani 1 1 d . U . . .
H1A H 0.066456 0.756985 0.138807 0.10(2) Uiso 1 1 calc R . . . .
H1B H 0.065686 0.829921 0.172630 0.115 Uiso 1 1 calc R U . . .
C20 C 0.2947(4) 0.4552(3) 0.1651(3) 0.0872(19) Uani 1 1 d . U . . .
H20 H 0.331947 0.426172 0.178053 0.09(2) Uiso 1 1 calc R . . . .
C16 C 0.4849(3) 0.6517(5) 0.2447(4) 0.106(2) Uani 1 1 d . U . . .
H16A H 0.505280 0.677622 0.282319 0.158 Uiso 1 1 calc R U . . .
H16B H 0.508490 0.662032 0.208106 0.158 Uiso 1 1 calc R U . . .
H16C H 0.488274 0.602680 0.254100 0.158 Uiso 1 1 calc R U . . .
C29 C 0.2270(4) 0.4465(4) 0.9148(3) 0.092(2) Uani 1 1 d . U . . .
H29A H 0.270239 0.433321 0.901011 0.110 Uiso 1 1 calc R U . . .
H29B H 0.219434 0.495360 0.903837 0.110 Uiso 1 1 calc R U . . .
C30 C 0.2339(5) 0.4399(4) 0.9845(3) 0.116(3) Uani 1 1 d . U . . .
H30A H 0.265927 0.474018 1.004407 0.174 Uiso 1 1 calc R U . . .
H30B H 0.250213 0.393989 0.997075 0.174 Uiso 1 1 calc R U . . .
H30C H 0.190249 0.447305 0.998764 0.174 Uiso 1 1 calc R U . . .
C2 C -0.0126(4) 0.8163(6) 0.1010(6) 0.143(4) Uani 1 1 d . U . . .
H2A H -0.021582 0.865136 0.094071 0.214 Uiso 1 1 calc R U . . .
H2B H -0.042344 0.797891 0.129861 0.214 Uiso 1 1 calc R U . . .
H2C H -0.020646 0.792205 0.059730 0.214 Uiso 1 1 calc R U . . .
O35 O 0.0303(3) 1.0970(3) 0.0716(3) 0.1246(19) Uani 1 1 d . . . . .
O30 O 0.4477(4) 0.4910(4) 0.6337(4) 0.151(3) Uani 1 1 d . . . . .
O36 O 0.1175(5) 1.0490(5) -0.0181(4) 0.086(2) Uani 0.5 1 d . . P . .
O34 O 0.3986(3) 0.7256(3) 0.4008(3) 0.1241(19) Uani 1 1 d . . . . .
O37 O 0.5441(5) 0.5338(6) 0.1042(5) 0.104(3) Uani 0.5 1 d . . P . .
O32 O 0.3024(5) 0.2475(6) 1.0430(4) 0.101(3) Uani 0.5 1 d . . P . .
O31 O 0.0618(5) 0.8087(5) 0.3111(6) 0.107(4) Uani 0.5 1 d . . P . .
O29 O 0.4874(9) 0.4379(7) 0.2420(8) 0.162(6) Uani 0.5 1 d . . P . .
O33 O 0.3166(4) 0.6816(5) 0.5010(3) 0.156(3) Uani 1 1 d . . . . .
O13 O -0.0328(14) 0.7521(12) 0.4058(8) 0.133(6) Uani 0.601(13) 1 d D U P A 1
O15 O 0.0570(8) 0.6776(12) 0.4439(10) 0.212(8) Uani 0.601(13) 1 d D U P A 1
O19 O -0.0468(8) 0.6422(6) 0.4499(7) 0.135(5) Uani 0.601(13) 1 d D U P A 1
O17 O -0.0031(12) 0.7336(7) 0.5168(5) 0.161(7) Uani 0.601(13) 1 d D U P A 1
O14 O -0.019(2) 0.737(2) 0.3937(12) 0.133(6) Uani 0.399(13) 1 d D U P A 2
O20 O -0.0024(12) 0.6316(6) 0.4480(11) 0.135(5) Uani 0.399(13) 1 d D U P A 2
O18 O -0.0594(10) 0.7227(12) 0.4952(11) 0.147(8) Uani 0.399(13) 1 d D U P A 2
O16 O 0.0545(10) 0.7220(13) 0.4920(13) 0.174(10) Uani 0.399(13) 1 d D U P A 2
O21 O 0.493(4) 0.916(2) 0.387(4) 0.141(10) Uani 0.5 1 d D U P B 1
O27 O 0.4700(11) 0.8594(16) 0.4644(16) 0.166(6) Uani 0.5 1 d D U P B 1
O25 O 0.575(4) 0.893(2) 0.492(2) 0.237(12) Uani 0.5 1 d D U P B 1
O23 O 0.5334(15) 0.8159(10) 0.3937(11) 0.197(8) Uani 0.5 1 d D U P B 1
O24 O 0.5835(9) 0.8494(17) 0.4089(11) 0.215(11) Uani 0.5 1 d D U P B 2
O26 O 0.576(4) 0.921(2) 0.474(3) 0.237(12) Uani 0.5 1 d D U P B 2
O22 O 0.508(4) 0.933(2) 0.397(4) 0.141(10) Uani 0.5 1 d D U P B 2
O28 O 0.4978(13) 0.8371(15) 0.4784(16) 0.166(6) Uani 0.5 1 d D U P B 2
O38 O 0.4406(9) 0.4406(9) 0.0659(13) 0.210(10) Uani 0.5 1 d . . P . .

loop_
_atom_site_aniso_label
_atom_site_aniso_U_11
_atom_site_aniso_U_22
_atom_site_aniso_U_33
_atom_site_aniso_U_23
_atom_site_aniso_U_13
_atom_site_aniso_U_12
Ru1 0.03481(14) 0.02866(13) 0.04488(15) 0.00258(10) 0.00593(11) 0.00044(9)
Ru2 0.03730(14) 0.02853(13) 0.04353(15) 0.00249(10) 0.00925(11) 0.00097(10)
Ru4 0.03767(15) 0.03536(15) 0.04865(16) 0.00503(11) 0.00608(11) 0.00500(10)
Ru3 0.04146(16) 0.03726(15) 0.05059(17) 0.00668(12) 0.00840(12) 0.00375(11)
S2 0.0381(4) 0.0408(5) 0.0573(5) 0.0027(4) 0.0039(4) 0.0038(4)
S1 0.0616(6) 0.0385(5) 0.0446(5) -0.0007(4) 0.0104(4) 0.0004(4)
Cl1 0.0762(9) 0.1094(12) 0.0690(8) 0.0203(8) -0.0058(7) -0.0025(8)
Cl2 0.0903(11) 0.1024(12) 0.1124(13) 0.0422(11) -0.0078(10) -0.0013(9)
O1 0.0356(12) 0.0344(12) 0.0483(14) 0.0013(10) 0.0056(10) -0.0026(10)
O2 0.0371(13) 0.0349(12) 0.0618(16) 0.0012(12) 0.0057(11) -0.0043(10)
O7 0.0537(16) 0.0414(14) 0.0497(15) 0.0022(12) 0.0003(12) 0.0016(12)
O8 0.0521(16) 0.0382(14) 0.0555(16) 0.0034(12) 0.0162(13) 0.0060(11)
O4 0.073(2) 0.0364(14) 0.0469(15) 0.0068(11) 0.0186(14) 0.0062(13)
O10 0.0388(14) 0.0556(17) 0.079(2) 0.0251(15) 0.0107(14) 0.0066(12)
O3 0.0613(18) 0.0493(16) 0.0538(16) 0.0052(13) 0.0202(14) 0.0160(13)
N12 0.0365(15) 0.0388(16) 0.0544(18) 0.0026(14) 0.0046(13) 0.0030(13)
N6 0.063(2) 0.0325(15) 0.0451(17) -0.0002(13) 0.0144(15) -0.0011(14)
O9 0.0448(16) 0.0590(19) 0.094(3) 0.0316(18) 0.0104(16) 0.0109(14)
O12 0.069(2) 0.066(2) 0.080(2) 0.0072(18) 0.0206(18) 0.0234(17)
N11 0.0404(16) 0.0365(16) 0.059(2) 0.0015(14) -0.0023(14) -0.0005(13)
N3 0.0513(18) 0.0295(14) 0.0476(17) 0.0053(13) 0.0024(14) -0.0033(13)
N9 0.0470(18) 0.0407(16) 0.0497(18) 0.0030(14) 0.0153(14) 0.0042(13)
N7 0.068(2) 0.0426(18) 0.054(2) 0.0044(15) -0.0006(17) -0.0002(17)
N5 0.064(2) 0.0317(15) 0.0550(19) 0.0005(14) 0.0187(16) -0.0010(15)
N2 0.0575(19) 0.0295(15) 0.0462(17) 0.0004(13) 0.0106(14) -0.0011(13)
N1 0.0415(18) 0.051(2) 0.071(2) 0.0040(17) 0.0023(16) 0.0077(15)
N10 0.0546(19) 0.0401(17) 0.0486(18) 0.0013(14) 0.0121(15) 0.0036(14)
N4 0.0442(18) 0.0489(19) 0.063(2) 0.0078(16) 0.0087(15) 0.0144(15)
O5 0.121(4) 0.076(2) 0.072(2) 0.0126(19) 0.054(2) 0.010(2)
N8 0.0476(19) 0.0433(18) 0.061(2) 0.0042(15) 0.0157(16) 0.0056(14)
O11 0.110(3) 0.061(2) 0.066(2) -0.0052(17) -0.010(2) -0.013(2)
O6 0.085(3) 0.055(2) 0.092(3) -0.0166(19) -0.020(2) 0.0053(18)
C42 0.048(2) 0.047(2) 0.054(2) 0.0030(18) 0.0105(18) -0.0009(17)
C47 0.0407(19) 0.042(2) 0.062(2) 0.0043(18) 0.0016(17) -0.0022(16)
C28 0.080(3) 0.0356(19) 0.050(2) 0.0019(17) 0.004(2) -0.009(2)
C52 0.043(2) 0.051(2) 0.056(2) 0.0099(18) 0.0008(17) -0.0054(17)
C56 0.049(2) 0.048(2) 0.064(3) 0.0008(19) 0.0134(19) 0.0074(18)
C14 0.058(2) 0.0351(18) 0.055(2) 0.0039(17) 0.0121(19) -0.0075(17)
C37 0.075(3) 0.050(2) 0.065(3) -0.002(2) 0.025(2) 0.005(2)
C38 0.062(3) 0.057(2) 0.054(2) 0.010(2) 0.022(2) 0.010(2)
C10 0.058(2) 0.049(2) 0.054(2) 0.0070(19) -0.0029(19) 0.0030(19)
C13 0.081(3) 0.055(3) 0.056(3) 0.005(2) 0.018(2) -0.013(2)
C46 0.058(2) 0.059(3) 0.047(2) 0.0005(19) -0.0002(18) -0.005(2)
C24 0.066(3) 0.050(2) 0.065(3) 0.001(2) 0.028(2) 0.010(2)
C4 0.049(2) 0.064(3) 0.072(3) 0.004(2) -0.014(2) 0.004(2)
C5 0.072(3) 0.038(2) 0.056(2) 0.0021(18) 0.013(2) 0.0126(19)
C48 0.058(3) 0.040(2) 0.080(3) 0.008(2) 0.002(2) -0.0050(19)
C9 0.067(3) 0.043(2) 0.057(2) -0.0093(18) 0.007(2) -0.0122(19)
C45 0.065(3) 0.048(2) 0.057(2) 0.0066(19) 0.015(2) -0.006(2)
C18 0.050(3) 0.078(3) 0.079(3) 0.002(3) 0.026(2) 0.014(2)
C19 0.086(3) 0.036(2) 0.066(3) 0.0084(19) 0.021(3) 0.013(2)
C53 0.046(2) 0.087(4) 0.079(3) 0.033(3) 0.001(2) 0.004(2)
C39 0.072(3) 0.089(4) 0.072(3) 0.013(3) 0.037(3) 0.004(3)
C41 0.050(2) 0.061(3) 0.082(3) -0.001(2) 0.008(2) -0.003(2)
C27 0.131(5) 0.044(2) 0.053(3) -0.003(2) 0.007(3) -0.005(3)
C23 0.074(3) 0.041(2) 0.065(3) -0.0057(19) 0.018(2) -0.014(2)
C51 0.074(3) 0.052(3) 0.060(3) -0.007(2) -0.005(2) -0.005(2)
C55 0.055(3) 0.071(3) 0.091(4) 0.009(3) 0.028(3) 0.017(2)
C50 0.085(4) 0.052(3) 0.085(4) -0.018(3) 0.003(3) -0.009(3)
C32 0.085(4) 0.083(4) 0.047(2) 0.003(2) 0.015(2) 0.011(3)
C33 0.052(2) 0.040(2) 0.066(3) 0.0103(19) 0.008(2) 0.0068(17)
C54 0.048(3) 0.090(4) 0.111(5) 0.032(4) 0.017(3) 0.025(3)
C8 0.105(4) 0.055(3) 0.074(3) -0.020(3) 0.016(3) -0.023(3)
C49 0.069(3) 0.037(2) 0.104(4) -0.002(2) 0.002(3) -0.004(2)
C36 0.094(4) 0.053(3) 0.087(4) -0.014(3) 0.022(3) 0.008(3)
C12 0.099(4) 0.075(3) 0.055(3) 0.015(2) 0.011(3) -0.013(3)
C11 0.086(4) 0.073(3) 0.063(3) 0.014(3) -0.016(3) 0.001(3)
C17 0.074(4) 0.056(3) 0.113(5) 0.024(3) 0.005(3) 0.024(3)
C15 0.050(3) 0.091(4) 0.072(3) -0.003(3) -0.006(2) 0.017(3)
C34 0.065(3) 0.047(2) 0.081(3) 0.015(2) 0.007(2) 0.006(2)
C31 0.103(4) 0.053(3) 0.064(3) 0.010(2) -0.004(3) 0.014(3)
C35 0.083(4) 0.035(2) 0.107(4) 0.004(3) 0.014(3) 0.007(2)
C3 0.071(3) 0.049(3) 0.112(5) 0.001(3) -0.012(3) 0.024(2)
C6 0.112(5) 0.042(2) 0.076(3) -0.003(2) 0.021(3) 0.018(3)
C21 0.161(8) 0.035(3) 0.105(5) 0.007(3) 0.021(5) -0.007(4)
C40 0.053(3) 0.078(3) 0.090(4) 0.009(3) 0.027(3) -0.002(2)
C7 0.135(6) 0.036(2) 0.081(4) -0.016(2) 0.026(4) -0.006(3)
C26 0.156(7) 0.061(3) 0.066(4) -0.004(3) 0.050(4) 0.010(4)
C43 0.098(4) 0.060(3) 0.062(3) 0.003(2) 0.035(3) 0.026(3)
C44 0.127(6) 0.084(4) 0.061(3) -0.010(3) 0.035(3) 0.009(4)
C22 0.122(5) 0.051(3) 0.086(4) -0.004(3) 0.027(4) -0.031(3)
C25 0.103(5) 0.078(4) 0.075(4) -0.001(3) 0.042(3) 0.025(3)
C1 0.054(3) 0.123(6) 0.096(5) 0.019(4) 0.018(3) 0.013(3)
C20 0.128(6) 0.043(3) 0.092(4) 0.009(3) 0.019(4) 0.016(3)
C16 0.058(3) 0.133(6) 0.117(6) 0.008(5) -0.019(3) 0.019(4)
C29 0.108(5) 0.077(4) 0.081(4) 0.001(3) -0.020(4) -0.025(4)
C30 0.166(8) 0.105(6) 0.069(4) 0.005(4) -0.010(5) -0.024(5)
C2 0.063(4) 0.189(10) 0.181(10) 0.005(8) 0.031(5) 0.014(5)
O35 0.116(4) 0.125(5) 0.133(5) 0.019(4) 0.021(4) 0.006(4)
O30 0.152(6) 0.133(5) 0.180(7) 0.032(5) 0.070(5) 0.007(5)
O36 0.111(7) 0.088(5) 0.059(4) -0.006(4) 0.011(4) 0.009(5)
O34 0.117(4) 0.122(4) 0.122(4) 0.021(3) -0.023(3) 0.000(3)
O37 0.082(6) 0.134(8) 0.086(6) -0.031(5) -0.027(4) 0.056(6)
O32 0.086(6) 0.179(10) 0.041(4) -0.013(5) 0.015(4) -0.025(6)
O31 0.092(6) 0.092(6) 0.149(9) 0.050(6) 0.056(6) 0.041(5)
O29 0.178(14) 0.095(8) 0.189(14) 0.019(9) -0.059(11) 0.012(8)
O33 0.157(7) 0.206(8) 0.107(4) 0.011(5) 0.028(4) 0.026(6)
O13 0.158(13) 0.140(11) 0.097(7) 0.044(8) 0.006(7) 0.025(8)
O15 0.146(13) 0.28(2) 0.201(17) 0.027(15) 0.004(11) 0.059(14)
O19 0.154(12) 0.106(6) 0.126(5) 0.014(5) -0.044(10) -0.046(8)
O17 0.25(2) 0.141(10) 0.084(7) -0.017(6) 0.000(10) -0.068(13)
O14 0.158(13) 0.140(11) 0.097(7) 0.044(8) 0.006(7) 0.025(8)
O20 0.154(12) 0.106(6) 0.126(5) 0.014(5) -0.044(10) -0.046(8)
O18 0.105(12) 0.186(19) 0.163(17) 0.021(14) 0.063(12) 0.038(12)
O16 0.112(13) 0.21(2) 0.17(2) -0.042(16) -0.075(13) -0.028(14)
O21 0.14(3) 0.146(17) 0.130(18) 0.043(18) -0.005(10) 0.024(16)
O27 0.189(17) 0.144(16) 0.175(14) 0.058(9) 0.060(14) -0.003(11)
O25 0.193(11) 0.26(3) 0.22(2) 0.02(2) -0.100(18) -0.01(2)
O23 0.24(2) 0.158(14) 0.196(18) -0.006(13) 0.050(17) 0.047(16)
O24 0.114(12) 0.36(3) 0.174(16) 0.024(18) 0.031(12) 0.112(16)
O26 0.193(11) 0.26(3) 0.22(2) 0.02(2) -0.100(18) -0.01(2)
O22 0.14(3) 0.146(17) 0.130(18) 0.043(18) -0.005(10) 0.024(16)
O28 0.189(17) 0.144(16) 0.175(14) 0.058(9) 0.060(14) -0.003(11)
O38 0.132(13) 0.122(11) 0.37(3) -0.046(15) 0.013(15) 0.028(10)

loop_
_atom_type_symbol
_atom_type_description
_atom_type_scat_dispersion_real
_atom_type_scat_dispersion_imag
_atom_type_scat_source
C C 0.0181 0.0091 'International Tables Vol C Tables 4.2.6.8 and 6.1.1.4'
H H 0.0000 0.0000 'International Tables Vol C Tables 4.2.6.8 and 6.1.1.4'
Cl Cl 0.3639 0.7018 'International Tables Vol C Tables 4.2.6.8 and 6.1.1.4'
N N 0.0311 0.0180 'International Tables Vol C Tables 4.2.6.8 and 6.1.1.4'
O O 0.0492 0.0322 'International Tables Vol C Tables 4.2.6.8 and 6.1.1.4'
Ru Ru 0.0552 3.2960 'International Tables Vol C Tables 4.2.6.8 and 6.1.1.4'
S S 0.3331 0.5567 'International Tables Vol C Tables 4.2.6.8 and 6.1.1.4'

loop_
_geom_angle_atom_site_label_1
_geom_angle_atom_site_label_2
_geom_angle_atom_site_label_3
_geom_angle
_geom_angle_site_symmetry_1
_geom_angle_site_symmetry_3
O1 Ru1 Ru2 50.70(7) . .
O1 Ru1 O2 100.99(11) . .
O1 Ru1 O3 91.56(12) . .
O1 Ru1 N3 92.33(12) . .
O1 Ru1 N2 91.55(12) . .
O1 Ru1 N1 167.05(13) . .
O2 Ru1 Ru2 50.38(8) . .
O2 Ru1 O3 90.94(12) . .
O2 Ru1 N3 92.91(12) . .
O2 Ru1 N2 166.44(12) . .
O2 Ru1 N1 89.38(13) . .
O3 Ru1 Ru2 89.44(8) . .
O3 Ru1 N1 96.04(14) . .
N3 Ru1 Ru2 96.64(9) . .
N3 Ru1 O3 173.92(12) . .
N3 Ru1 N2 91.71(12) . .
N3 Ru1 N1 79.30(15) . .
N2 Ru1 Ru2 141.47(10) . .
N2 Ru1 O3 83.51(12) . .
N2 Ru1 N1 78.96(14) . .
N1 Ru1 Ru2 139.54(10) . .
O1 Ru2 Ru1 50.11(7) . .
O1 Ru2 O4 91.34(11) . .
O1 Ru2 N6 97.51(12) . .
O1 Ru2 N5 168.43(13) . .
O1 Ru2 N4 88.75(13) . .
O2 Ru2 Ru1 50.42(8) . .
O2 Ru2 O1 100.45(11) . .
O2 Ru2 O4 90.52(13) . .
O2 Ru2 N6 93.79(14) . .
O2 Ru2 N5 90.91(13) . .
O2 Ru2 N4 170.15(13) . .
O4 Ru2 Ru1 88.96(8) . .
O4 Ru2 N5 86.29(12) . .
O4 Ru2 N4 92.81(13) . .
N6 Ru2 Ru1 101.35(9) . .
N6 Ru2 O4 169.28(12) . .
N6 Ru2 N5 83.84(13) . .
N6 Ru2 N4 81.40(15) . .
N5 Ru2 Ru1 141.01(11) . .
N5 Ru2 N4 80.07(15) . .
N4 Ru2 Ru1 138.86(10) . .
O7 Ru4 Ru3 50.68(8) . .
O7 Ru4 O8 101.14(12) . .
O7 Ru4 O10 92.80(13) . .
O7 Ru4 N12 92.35(13) . .
O7 Ru4 N11 90.93(13) . .
O7 Ru4 N10 169.54(12) . .
O8 Ru4 Ru3 50.50(9) . .
O8 Ru4 O10 89.21(13) . .
O8 Ru4 N12 97.57(13) . .
O8 Ru4 N11 167.78(13) . .
O8 Ru4 N10 88.46(13) . .
O10 Ru4 Ru3 89.92(8) . .
O10 Ru4 N11 92.11(13) . .
O10 Ru4 N10 91.44(13) . .
N12 Ru4 Ru3 99.48(9) . .
N12 Ru4 O10 170.54(12) . .
N12 Ru4 N11 79.87(13) . .
N12 Ru4 N10 82.20(13) . .
N11 Ru4 Ru3 141.61(10) . .
N11 Ru4 N10 79.36(13) . .
N10 Ru4 Ru3 138.92(9) . .
O7 Ru3 Ru4 50.36(9) . .
O7 Ru3 O9 90.35(14) . .
O7 Ru3 N9 97.08(13) . .
O7 Ru3 N7 88.88(13) . .
O7 Ru3 N8 168.54(13) . .
O8 Ru3 Ru4 50.67(8) . .
O8 Ru3 O7 100.99(12) . .
O8 Ru3 O9 90.66(14) . .
O8 Ru3 N9 92.84(13) . .
O8 Ru3 N7 169.40(13) . .
O8 Ru3 N8 90.47(13) . .
O9 Ru3 Ru4 89.14(9) . .
O9 Ru3 N7 93.16(15) . .
O9 Ru3 N8 89.01(13) . .
N9 Ru3 Ru4 99.47(9) . .
N9 Ru3 O9 171.02(13) . .
N9 Ru3 N7 82.01(15) . .
N9 Ru3 N8 82.70(13) . .
N7 Ru3 Ru4 139.21(10) . .
N8 Ru3 Ru4 141.06(10) . .
N8 Ru3 N7 79.73(14) . .
O9 S2 O10 108.66(18) . .
O12 S2 O10 108.5(2) . .
O12 S2 O9 107.3(2) . .
O12 S2 O11 112.6(3) . .
O11 S2 O10 109.5(2) . .
O11 S2 O9 110.1(2) . .
O3 S1 O4 108.13(17) . .
O5 S1 O4 108.6(2) . .
O5 S1 O3 108.6(2) . .
O5 S1 O6 113.4(3) . .
O6 S1 O4 108.4(2) . .
O6 S1 O3 109.5(2) . .
O13 Cl1 O15 110.8(12) . .
O13 Cl1 O19 110.0(13) . .
O15 Cl1 O19 99.6(11) . .
O17 Cl1 O13 112.5(12) . .
O17 Cl1 O15 111.7(11) . .
O17 Cl1 O19 111.7(9) . .
O14 Cl1 O20 109.9(18) . .
O14 Cl1 O18 111.8(17) . .
O20 Cl1 O18 110.7(13) . .
O16 Cl1 O14 114(2) . .
O16 Cl1 O20 103.4(12) . .
O16 Cl1 O18 106.5(14) . .
O21 Cl2 O27 93(4) . .
O21 Cl2 O25 132(3) . .
O21 Cl2 O23 96(4) . .
O25 Cl2 O27 99(4) . .
O25 Cl2 O23 127(3) . .
O23 Cl2 O27 101(2) . .
O24 Cl2 O26 88(4) . .
O24 Cl2 O22 106(5) . .
O24 Cl2 O28 120.8(16) . .
O22 Cl2 O26 87(3) . .
O22 Cl2 O28 131(4) . .
O28 Cl2 O26 106(3) . .
Ru1 O1 Ru2 79.19(9) . .
Ru2 O2 Ru1 79.20(10) . .
Ru4 O7 Ru3 78.96(11) . .
Ru3 O8 Ru4 78.83(11) . .
S1 O4 Ru2 123.49(16) . .
S2 O10 Ru4 123.82(18) . .
S1 O3 Ru1 122.92(16) . .
C52 N12 Ru4 113.3(3) . .
C56 N12 Ru4 124.0(3) . .
C56 N12 C52 119.8(4) . .
C28 N6 Ru2 124.1(3) . .
C24 N6 Ru2 114.6(3) . .
C24 N6 C28 120.1(4) . .
S2 O9 Ru3 125.74(18) . .
C47 N11 Ru4 115.9(3) . .
C47 N11 C51 118.5(4) . .
C51 N11 Ru4 123.9(3) . .
C14 N3 Ru1 124.7(3) . .
C14 N3 C10 119.7(4) . .
C10 N3 Ru1 115.3(3) . .
C42 N9 Ru3 124.4(3) . .
C42 N9 C38 119.2(4) . .
C38 N9 Ru3 114.9(3) . .
C32 N7 Ru3 104.0(3) . .
C31 N7 Ru3 109.8(3) . .
C31 N7 C32 112.7(4) . .
C29 N7 Ru3 111.5(4) . .
C29 N7 C32 110.7(5) . .
C29 N7 C31 108.2(4) . .
C19 N5 Ru2 116.5(3) . .
C23 N5 Ru2 123.4(3) . .
C23 N5 C19 120.1(4) . .
C5 N2 Ru1 118.1(3) . .
C5 N2 C9 119.6(4) . .
C9 N2 Ru1 122.2(3) . .
C4 N1 Ru1 102.9(3) . .
C3 N1 Ru1 111.3(3) . .
C3 N1 C4 108.2(4) . .
C3 N1 C1 112.6(5) . .
C1 N1 Ru1 111.1(3) . .
C1 N1 C4 110.2(4) . .
C46 N10 Ru4 104.0(2) . .
C46 N10 C43 109.4(4) . .
C45 N10 Ru4 109.5(3) . .
C45 N10 C46 111.9(4) . .
C45 N10 C43 109.2(4) . .
C43 N10 Ru4 112.8(3) . .
C18 N4 Ru2 103.4(3) . .
C18 N4 C17 113.1(4) . .
C18 N4 C15 110.5(4) . .
C17 N4 Ru2 109.8(3) . .
C15 N4 Ru2 111.3(3) . .
C15 N4 C17 108.7(4) . .
C37 N8 Ru3 124.6(3) . .
C37 N8 C33 118.0(4) . .
C33 N8 Ru3 117.1(3) . .
N9 C42 H42 118.9 . .
N9 C42 C41 122.2(4) . .
C41 C42 H42 118.9 . .
N11 C47 C48 121.8(4) . .
N11 C47 C45 115.8(4) . .
C48 C47 C45 122.3(4) . .
N6 C28 H28 119.8 . .
N6 C28 C27 120.3(5) . .
C27 C28 H28 119.8 . .
N12 C52 C46 115.1(4) . .
N12 C52 C53 120.5(5) . .
C53 C52 C46 124.4(4) . .
N12 C56 H56 119.3 . .
N12 C56 C55 121.3(5) . .
C55 C56 H56 119.3 . .
N3 C14 H14 119.2 . .
N3 C14 C13 121.5(4) . .
C13 C14 H14 119.2 . .
N8 C37 H37 118.8 . .
N8 C37 C36 122.5(5) . .
C36 C37 H37 118.8 . .
N9 C38 C39 119.9(5) . .
N9 C38 C32 114.7(4) . .
C39 C38 C32 125.5(5) . .
N3 C10 C4 114.6(4) . .
N3 C10 C11 120.3(5) . .
C11 C10 C4 125.1(5) . .
C14 C13 H13 120.4 . .
C12 C13 C14 119.2(5) . .
C12 C13 H13 120.4 . .
N10 C46 H46A 109.4 . .
N10 C46 H46B 109.4 . .
C52 C46 N10 111.2(4) . .
C52 C46 H46A 109.4 . .
C52 C46 H46B 109.4 . .
H46A C46 H46B 108.0 . .
N6 C24 C18 115.1(4) . .
N6 C24 C25 120.8(5) . .
C25 C24 C18 124.1(5) . .
N1 C4 H4A 109.9 . .
N1 C4 H4B 109.9 . .
C10 C4 N1 108.9(4) . .
C10 C4 H4A 109.9 . .
C10 C4 H4B 109.9 . .
H4A C4 H4B 108.3 . .
N2 C5 C3 116.5(4) . .
N2 C5 C6 120.9(5) . .
C6 C5 C3 122.5(5) . .
C47 C48 H48 120.4 . .
C49 C48 C47 119.3(5) . .
C49 C48 H48 120.4 . .
N2 C9 H9 119.3 . .
N2 C9 C8 121.4(5) . .
C8 C9 H9 119.3 . .
N10 C45 C47 111.7(3) . .
N10 C45 H45A 109.3 . .
N10 C45 H45B 109.3 . .
C47 C45 H45A 109.3 . .
C47 C45 H45B 109.3 . .
H45A C45 H45B 107.9 . .
N4 C18 C24 111.4(4) . .
N4 C18 H18A 109.4 . .
N4 C18 H18B 109.4 . .
C24 C18 H18A 109.4 . .
C24 C18 H18B 109.4 . .
H18A C18 H18B 108.0 . .
N5 C19 C17 117.8(4) . .
N5 C19 C20 120.8(6) . .
C20 C19 C17 121.3(5) . .
C52 C53 H53 120.2 . .
C52 C53 C54 119.7(5) . .
C54 C53 H53 120.2 . .
C38 C39 H39 119.5 . .
C40 C39 C38 121.0(5) . .
C40 C39 H39 119.5 . .
C42 C41 H41 120.6 . .
C42 C41 C40 118.8(5) . .
C40 C41 H41 120.6 . .
C28 C27 H27 120.5 . .
C26 C27 C28 119.0(6) . .
C26 C27 H27 120.5 . .
N5 C23 H23 119.2 . .
N5 C23 C22 121.6(6) . .
C22 C23 H23 119.2 . .
N11 C51 H51 119.1 . .
N11 C51 C50 121.8(5) . .
C50 C51 H51 119.1 . .
C56 C55 H55 120.5 . .
C54 C55 C56 119.0(5) . .
C54 C55 H55 120.5 . .
C51 C50 H50 120.3 . .
C49 C50 C51 119.4(5) . .
C49 C50 H50 120.3 . .
N7 C32 H32A 109.2 . .
N7 C32 H32B 109.2 . .
C38 C32 N7 112.0(4) . .
C38 C32 H32A 109.2 . .
C38 C32 H32B 109.2 . .
H32A C32 H32B 107.9 . .
N8 C33 C34 121.8(5) . .
N8 C33 C31 116.0(4) . .
C34 C33 C31 122.1(4) . .
C53 C54 H54 120.2 . .
C55 C54 C53 119.6(5) . .
C55 C54 H54 120.2 . .
C9 C8 H8 120.2 . .
C7 C8 C9 119.5(6) . .
C7 C8 H8 120.2 . .
C48 C49 H49 120.4 . .
C50 C49 C48 119.1(5) . .
C50 C49 H49 120.4 . .
C37 C36 H36 120.3 . .
C37 C36 C35 119.4(5) . .
C35 C36 H36 120.3 . .
C13 C12 H12 120.1 . .
C13 C12 C11 119.8(5) . .
C11 C12 H12 120.1 . .
C10 C11 H11 120.3 . .
C12 C11 C10 119.5(5) . .
C12 C11 H11 120.3 . .
N4 C17 H17A 108.6 . .
N4 C17 H17B 108.6 . .
C19 C17 N4 114.5(4) . .
C19 C17 H17A 108.6 . .
C19 C17 H17B 108.6 . .
H17A C17 H17B 107.6 . .
N4 C15 H15A 108.6 . .
N4 C15 H15B 108.6 . .
N4 C15 C16 114.5(5) . .
H15A C15 H15B 107.6 . .
C16 C15 H15A 108.6 . .
C16 C15 H15B 108.6 . .
C33 C34 H34 120.3 . .
C35 C34 C33 119.3(5) . .
C35 C34 H34 120.3 . .
N7 C31 H31A 108.8 . .
N7 C31 H31B 108.8 . .
C33 C31 N7 113.7(4) . .
C33 C31 H31A 108.8 . .
C33 C31 H31B 108.8 . .
H31A C31 H31B 107.7 . .
C36 C35 H35 120.5 . .
C34 C35 C36 119.0(5) . .
C34 C35 H35 120.5 . .
N1 C3 C5 113.0(4) . .
N1 C3 H3A 109.0 . .
N1 C3 H3B 109.0 . .
C5 C3 H3A 109.0 . .
C5 C3 H3B 109.0 . .
H3A C3 H3B 107.8 . .
C5 C6 H6 120.4 . .
C7 C6 C5 119.2(5) . .
C7 C6 H6 120.4 . .
C22 C21 H21 119.7 . .
C20 C21 H21 119.7 . .
C20 C21 C22 120.5(5) . .
C39 C40 C41 118.9(5) . .
C39 C40 H40 120.5 . .
C41 C40 H40 120.5 . .
C8 C7 C6 119.1(5) . .
C8 C7 H7 120.4 . .
C6 C7 H7 120.4 . .
C27 C26 H26 119.7 . .
C27 C26 C25 120.5(5) . .
C25 C26 H26 119.7 . .
N10 C43 H43A 108.4 . .
N10 C43 H43B 108.4 . .
N10 C43 C44 115.5(4) . .
H43A C43 H43B 107.5 . .
C44 C43 H43A 108.4 . .
C44 C43 H43B 108.4 . .
C43 C44 H44A 109.5 . .
C43 C44 H44B 109.5 . .
C43 C44 H44C 109.5 . .
H44A C44 H44B 109.5 . .
H44A C44 H44C 109.5 . .
H44B C44 H44C 109.5 . .
C23 C22 H22 121.0 . .
C21 C22 C23 118.0(7) . .
C21 C22 H22 121.0 . .
C24 C25 H25 120.4 . .
C26 C25 C24 119.2(6) . .
C26 C25 H25 120.4 . .
N1 C1 H1A 108.1 . .
N1 C1 H1B 108.1 . .
H1A C1 H1B 107.3 . .
C2 C1 N1 116.6(7) . .
C2 C1 H1A 108.1 . .
C2 C1 H1B 108.1 . .
C19 C20 H20 120.5 . .
C21 C20 C19 119.0(6) . .
C21 C20 H20 120.5 . .
C15 C16 H16A 109.5 . .
C15 C16 H16B 109.5 . .
C15 C16 H16C 109.5 . .
H16A C16 H16B 109.5 . .
H16A C16 H16C 109.5 . .
H16B C16 H16C 109.5 . .
N7 C29 H29A 108.0 . .
N7 C29 H29B 108.0 . .
H29A C29 H29B 107.2 . .
C30 C29 N7 117.4(6) . .
C30 C29 H29A 108.0 . .
C30 C29 H29B 108.0 . .
C29 C30 H30A 109.5 . .
C29 C30 H30B 109.5 . .
C29 C30 H30C 109.5 . .
H30A C30 H30B 109.5 . .
H30A C30 H30C 109.5 . .
H30B C30 H30C 109.5 . .
C1 C2 H2A 109.5 . .
C1 C2 H2B 109.5 . .
C1 C2 H2C 109.5 . .
H2A C2 H2B 109.5 . .
H2A C2 H2C 109.5 . .
H2B C2 H2C 109.5 . .

loop_
_geom_bond_atom_site_label_1
_geom_bond_atom_site_label_2
_geom_bond_distance
_geom_bond_site_symmetry_2
Ru1 Ru2 2.4705(4) .
Ru1 O1 1.930(3) .
Ru1 O2 1.939(3) .
Ru1 O3 2.094(3) .
Ru1 N3 2.045(3) .
Ru1 N2 2.091(3) .
Ru1 N1 2.158(4) .
Ru2 O1 1.946(2) .
Ru2 O2 1.937(3) .
Ru2 O4 2.090(3) .
Ru2 N6 2.043(3) .
Ru2 N5 2.091(3) .
Ru2 N4 2.153(3) .
Ru4 Ru3 2.4570(4) .
Ru4 O7 1.928(3) .
Ru4 O8 1.937(3) .
Ru4 O10 2.093(3) .
Ru4 N12 2.049(3) .
Ru4 N11 2.108(3) .
Ru4 N10 2.152(3) .
Ru3 O7 1.937(3) .
Ru3 O8 1.933(3) .
Ru3 O9 2.085(3) .
Ru3 N9 2.039(3) .
Ru3 N7 2.146(4) .
Ru3 N8 2.091(4) .
S2 O10 1.498(3) .
S2 O9 1.486(3) .
S2 O12 1.433(4) .
S2 O11 1.436(4) .
S1 O4 1.491(3) .
S1 O3 1.488(3) .
S1 O5 1.435(4) .
S1 O6 1.449(4) .
Cl1 O13 1.406(12) .
Cl1 O15 1.418(11) .
Cl1 O19 1.433(9) .
Cl1 O17 1.369(9) .
Cl1 O14 1.405(15) .
Cl1 O20 1.418(12) .
Cl1 O18 1.447(10) .
Cl1 O16 1.372(10) .
Cl2 O21 1.378(17) .
Cl2 O27 1.429(16) .
Cl2 O25 1.419(17) .
Cl2 O23 1.429(15) .
Cl2 O24 1.355(13) .
Cl2 O26 1.436(18) .
Cl2 O22 1.372(17) .
Cl2 O28 1.379(15) .
N12 C52 1.363(5) .
N12 C56 1.331(6) .
N6 C28 1.345(6) .
N6 C24 1.344(6) .
N11 C47 1.340(6) .
N11 C51 1.342(6) .
N3 C14 1.343(6) .
N3 C10 1.348(6) .
N9 C42 1.345(6) .
N9 C38 1.357(5) .
N7 C32 1.503(7) .
N7 C31 1.494(6) .
N7 C29 1.493(7) .
N5 C19 1.342(6) .
N5 C23 1.338(6) .
N2 C5 1.333(6) .
N2 C9 1.338(6) .
N1 C4 1.504(7) .
N1 C3 1.488(6) .
N1 C1 1.490(7) .
N10 C46 1.491(6) .
N10 C45 1.490(5) .
N10 C43 1.508(6) .
N4 C18 1.491(6) .
N4 C17 1.502(6) .
N4 C15 1.502(7) .
N8 C37 1.334(6) .
N8 C33 1.345(6) .
C42 H42 0.9300 .
C42 C41 1.375(6) .
C47 C48 1.381(6) .
C47 C45 1.494(6) .
C28 H28 0.9300 .
C28 C27 1.395(7) .
C52 C46 1.491(7) .
C52 C53 1.374(7) .
C56 H56 0.9300 .
C56 C55 1.392(7) .
C14 H14 0.9300 .
C14 C13 1.377(6) .
C37 H37 0.9300 .
C37 C36 1.368(7) .
C38 C39 1.381(8) .
C38 C32 1.497(8) .
C10 C4 1.496(7) .
C10 C11 1.389(7) .
C13 H13 0.9300 .
C13 C12 1.362(8) .
C46 H46A 0.9700 .
C46 H46B 0.9700 .
C24 C18 1.495(8) .
C24 C25 1.377(7) .
C4 H4A 0.9700 .
C4 H4B 0.9700 .
C5 C3 1.505(8) .
C5 C6 1.388(7) .
C48 H48 0.9300 .
C48 C49 1.371(8) .
C9 H9 0.9300 .
C9 C8 1.374(7) .
C45 H45A 0.9700 .
C45 H45B 0.9700 .
C18 H18A 0.9700 .
C18 H18B 0.9700 .
C19 C17 1.467(9) .
C19 C20 1.382(7) .
C53 H53 0.9300 .
C53 C54 1.375(9) .
C39 H39 0.9300 .
C39 C40 1.361(9) .
C41 H41 0.9300 .
C41 C40 1.381(8) .
C27 H27 0.9300 .
C27 C26 1.355(10) .
C23 H23 0.9300 .
C23 C22 1.386(7) .
C51 H51 0.9300 .
C51 C50 1.383(7) .
C55 H55 0.9300 .
C55 C54 1.366(9) .
C50 H50 0.9300 .
C50 C49 1.363(9) .
C32 H32A 0.9700 .
C32 H32B 0.9700 .
C33 C34 1.383(6) .
C33 C31 1.487(7) .
C54 H54 0.9300 .
C8 H8 0.9300 .
C8 C7 1.361(10) .
C49 H49 0.9300 .
C36 H36 0.9300 .
C36 C35 1.369(9) .
C12 H12 0.9300 .
C12 C11 1.371(9) .
C11 H11 0.9300 .
C17 H17A 0.9700 .
C17 H17B 0.9700 .
C15 H15A 0.9700 .
C15 H15B 0.9700 .
C15 C16 1.518(8) .
C34 H34 0.9300 .
C34 C35 1.359(8) .
C31 H31A 0.9700 .
C31 H31B 0.9700 .
C35 H35 0.9300 .
C3 H3A 0.9700 .
C3 H3B 0.9700 .
C6 H6 0.9300 .
C6 C7 1.374(10) .
C21 H21 0.9300 .
C21 C22 1.375(11) .
C21 C20 1.368(11) .
C40 H40 0.9300 .
C7 H7 0.9300 .
C26 H26 0.9300 .
C26 C25 1.363(10) .
C43 H43A 0.9700 .
C43 H43B 0.9700 .
C43 C44 1.534(8) .
C44 H44A 0.9600 .
C44 H44B 0.9600 .
C44 H44C 0.9600 .
C22 H22 0.9300 .
C25 H25 0.9300 .
C1 H1A 0.9700 .
C1 H1B 0.9700 .
C1 C2 1.469(10) .
C20 H20 0.9300 .
C16 H16A 0.9600 .
C16 H16B 0.9600 .
C16 H16C 0.9600 .
C29 H29A 0.9700 .
C29 H29B 0.9700 .
C29 C30 1.428(10) .
C30 H30A 0.9600 .
C30 H30B 0.9600 .
C30 H30C 0.9600 .
C2 H2A 0.9600 .
C2 H2B 0.9600 .
C2 H2C 0.9600 .

loop_
_geom_torsion_atom_site_label_1
_geom_torsion_atom_site_label_2
_geom_torsion_atom_site_label_3
_geom_torsion_atom_site_label_4
_geom_torsion
_geom_torsion_site_symmetry_1
_geom_torsion_site_symmetry_2
_geom_torsion_site_symmetry_3
_geom_torsion_site_symmetry_4
Ru1 N3 C14 C13 -175.6(3) . . . .
Ru1 N3 C10 C4 -5.8(5) . . . .
Ru1 N3 C10 C11 174.1(4) . . . .
Ru1 N2 C5 C3 -2.6(6) . . . .
Ru1 N2 C5 C6 179.2(4) . . . .
Ru1 N2 C9 C8 179.5(4) . . . .
Ru1 N1 C4 C10 -45.4(4) . . . .
Ru1 N1 C3 C5 -16.2(6) . . . .
Ru1 N1 C1 C2 -165.2(7) . . . .
Ru2 N6 C28 C27 -169.0(3) . . . .
Ru2 N6 C24 C18 -11.7(5) . . . .
Ru2 N6 C24 C25 169.4(4) . . . .
Ru2 N5 C19 C17 1.5(6) . . . .
Ru2 N5 C19 C20 178.7(4) . . . .
Ru2 N5 C23 C22 -178.0(4) . . . .
Ru2 N4 C18 C24 -39.7(5) . . . .
Ru2 N4 C17 C19 13.0(6) . . . .
Ru2 N4 C15 C16 -174.4(5) . . . .
Ru4 N12 C52 C46 18.5(5) . . . .
Ru4 N12 C52 C53 -161.5(4) . . . .
Ru4 N12 C56 C55 159.4(4) . . . .
Ru4 N11 C47 C48 165.0(3) . . . .
Ru4 N11 C47 C45 -16.7(5) . . . .
Ru4 N11 C51 C50 -164.7(4) . . . .
Ru4 N10 C46 C52 38.6(4) . . . .
Ru4 N10 C45 C47 -28.3(4) . . . .
Ru4 N10 C43 C44 -179.9(4) . . . .
Ru3 N9 C42 C41 166.8(4) . . . .
Ru3 N9 C38 C39 -167.3(4) . . . .
Ru3 N9 C38 C32 12.9(5) . . . .
Ru3 N7 C32 C38 37.2(5) . . . .
Ru3 N7 C31 C33 -20.8(6) . . . .
Ru3 N7 C29 C30 177.7(6) . . . .
Ru3 N8 C37 C36 -175.2(4) . . . .
Ru3 N8 C33 C34 176.3(4) . . . .
Ru3 N8 C33 C31 -7.9(5) . . . .
O4 S1 O3 Ru1 -28.8(3) . . . .
O10 S2 O9 Ru3 -16.4(4) . . . .
O3 S1 O4 Ru2 29.2(3) . . . .
N12 C52 C46 N10 -40.2(5) . . . .
N12 C52 C53 C54 1.2(8) . . . .
N12 C56 C55 C54 -1.2(8) . . . .
N6 C28 C27 C26 1.8(7) . . . .
N6 C24 C18 N4 36.5(6) . . . .
N6 C24 C25 C26 -0.2(9) . . . .
O9 S2 O10 Ru4 19.1(3) . . . .
O12 S2 O10 Ru4 135.5(3) . . . .
O12 S2 O9 Ru3 -133.6(3) . . . .
N11 C47 C48 C49 1.2(7) . . . .
N11 C47 C45 N10 30.4(5) . . . .
N11 C51 C50 C49 0.5(9) . . . .
N3 C14 C13 C12 2.2(7) . . . .
N3 C10 C4 N1 36.3(5) . . . .
N3 C10 C11 C12 1.8(8) . . . .
N9 C42 C41 C40 -1.8(7) . . . .
N9 C38 C39 C40 0.1(8) . . . .
N9 C38 C32 N7 -35.3(6) . . . .
N5 C19 C17 N4 -10.1(8) . . . .
N5 C19 C20 C21 0.0(9) . . . .
N5 C23 C22 C21 -1.4(9) . . . .
N2 C5 C3 N1 12.8(7) . . . .
N2 C5 C6 C7 1.7(8) . . . .
N2 C9 C8 C7 1.3(8) . . . .
O5 S1 O4 Ru2 146.9(3) . . . .
O5 S1 O3 Ru1 -146.5(3) . . . .
N8 C37 C36 C35 -0.1(9) . . . .
N8 C33 C34 C35 -1.2(8) . . . .
N8 C33 C31 N7 19.5(7) . . . .
O11 S2 O10 Ru4 -101.2(3) . . . .
O11 S2 O9 Ru3 103.6(3) . . . .
O6 S1 O4 Ru2 -89.5(3) . . . .
O6 S1 O3 Ru1 89.2(3) . . . .
C42 N9 C38 C39 -0.7(7) . . . .
C42 N9 C38 C32 179.5(4) . . . .
C42 C41 C40 C39 1.1(8) . . . .
C47 N11 C51 C50 -0.1(7) . . . .
C47 C48 C49 C50 -0.7(8) . . . .
C28 N6 C24 C18 -179.6(4) . . . .
C28 N6 C24 C25 1.6(7) . . . .
C28 C27 C26 C25 -0.5(9) . . . .
C52 N12 C56 C55 0.3(7) . . . .
C52 C53 C54 C55 -2.1(9) . . . .
C56 N12 C52 C46 179.7(4) . . . .
C56 N12 C52 C53 -0.3(6) . . . .
C56 C55 C54 C53 2.0(9) . . . .
C14 N3 C10 C4 179.3(4) . . . .
C14 N3 C10 C11 -0.8(7) . . . .
C14 C13 C12 C11 -1.1(8) . . . .
C37 N8 C33 C34 2.5(7) . . . .
C37 N8 C33 C31 178.3(5) . . . .
C37 C36 C35 C34 1.4(9) . . . .
C38 N9 C42 C41 1.6(6) . . . .
C38 C39 C40 C41 -0.3(9) . . . .
C10 N3 C14 C13 -1.2(6) . . . .
C13 C12 C11 C10 -0.9(9) . . . .
C46 N10 C45 C47 86.5(5) . . . .
C46 N10 C43 C44 64.9(6) . . . .
C46 C52 C53 C54 -178.8(5) . . . .
C24 N6 C28 C27 -2.4(6) . . . .
C4 N1 C3 C5 -128.6(5) . . . .
C4 N1 C1 C2 -51.8(9) . . . .
C4 C10 C11 C12 -178.3(5) . . . .
C5 N2 C9 C8 -4.6(7) . . . .
C5 C6 C7 C8 -4.9(9) . . . .
C48 C47 C45 N10 -151.3(4) . . . .
C9 N2 C5 C3 -178.7(5) . . . .
C9 N2 C5 C6 3.0(7) . . . .
C9 C8 C7 C6 3.4(9) . . . .
C45 N10 C46 C52 -79.5(4) . . . .
C45 N10 C43 C44 -57.8(6) . . . .
C45 C47 C48 C49 -176.9(5) . . . .
C18 N4 C17 C19 -101.9(6) . . . .
C18 N4 C15 C16 -60.1(7) . . . .
C18 C24 C25 C26 -179.0(6) . . . .
C19 N5 C23 C22 2.3(7) . . . .
C53 C52 C46 N10 139.8(5) . . . .
C39 C38 C32 N7 144.9(5) . . . .
C27 C26 C25 C24 -0.3(9) . . . .
C23 N5 C19 C17 -178.8(5) . . . .
C23 N5 C19 C20 -1.6(7) . . . .
C51 N11 C47 C48 -0.8(6) . . . .
C51 N11 C47 C45 177.5(4) . . . .
C51 C50 C49 C48 -0.1(9) . . . .
C32 N7 C31 C33 94.6(6) . . . .
C32 N7 C29 C30 62.5(8) . . . .
C32 C38 C39 C40 179.9(5) . . . .
C33 N8 C37 C36 -1.8(7) . . . .
C33 C34 C35 C36 -0.8(9) . . . .
C11 C10 C4 N1 -143.6(5) . . . .
C17 N4 C18 C24 79.0(5) . . . .
C17 N4 C15 C16 64.6(7) . . . .
C17 C19 C20 C21 177.1(6) . . . .
C15 N4 C18 C24 -158.8(4) . . . .
C15 N4 C17 C19 135.0(5) . . . .
C34 C33 C31 N7 -164.8(5) . . . .
C31 N7 C32 C38 -81.7(5) . . . .
C31 N7 C29 C30 -61.4(9) . . . .
C31 C33 C34 C35 -176.8(6) . . . .
C3 N1 C4 C10 72.4(5) . . . .
C3 N1 C1 C2 69.2(9) . . . .
C3 C5 C6 C7 -176.5(6) . . . .
C6 C5 C3 N1 -169.0(5) . . . .
C43 N10 C46 C52 159.3(4) . . . .
C43 N10 C45 C47 -152.2(4) . . . .
C22 C21 C20 C19 0.9(11) . . . .
C25 C24 C18 N4 -144.7(5) . . . .
C1 N1 C4 C10 -164.0(4) . . . .
C1 N1 C3 C5 109.3(6) . . . .
C20 C19 C17 N4 172.7(5) . . . .
C20 C21 C22 C23 -0.2(10) . . . .
C29 N7 C32 C38 157.0(5) . . . .
C29 N7 C31 C33 -142.7(6) . . . .
